data_2003268
loop_
_publ_author_name
'\<Cern\'ak, J.'
'Adzimov\'a, I.'
'G\'erard, F.'
'Hardy, A.-M.'

_publ_section_title
;
 Bis(benzoato-<i>O</i>)bis(thiourea-<i>S</i>)zinc(II)
;
_journal_issue 3
_journal_name_full 'Acta Crystallographica Section C'
_journal_page_first 392
_journal_page_last 395
_journal_paper_doi 10.1107/S0108270194004075
_journal_volume 51
_journal_year 1995
_chemical_compound_source synthesis
_chemical_formula_structural '[Zn(C7H5O2)2(CH4N2S)2]2'
_chemical_formula_sum 'C16 H18 N4 O4 S2 Zn'
_chemical_formula_weight 459.83
_chemical_name_systematic
;
bis(thiourea)bis(benzoato)zinc(II)
;
_space_group_IT_number 37
_symmetry_cell_setting orthorhombic
_symmetry_space_group_name_Hall 'C 2 -2c'
_symmetry_space_group_name_H-M 'C c c 2'
_audit_creation_method SHELXL
_cell_angle_alpha 90.00
_cell_angle_beta 90.00
_cell_angle_gamma 90.00
_cell_formula_units_Z 8
_cell_length_a 24.667(4)
_cell_length_b 10.573(3)
_cell_length_c 15.736(4)
_cell_measurement_reflns_used 25
_cell_measurement_temperature 293(2)
_cell_measurement_theta_max 16.72
_cell_measurement_theta_min 10.93
_cell_volume 4104.0(17)
_computing_cell_refinement 'CAD-4L software'
_computing_data_collection 'CAD-4L software'
_computing_data_reduction 'LOPOTRI (Gravereau, 1982)'
_computing_molecular_graphics 'ORTEP (Johnson, 1965)'
_computing_publication_material 'SHELXL93 (Sheldrick, 1994)'
_computing_structure_refinement 'SHELXL93 (Sheldrick, 1994)'
_computing_structure_solution 'SHELXS86 (Sheldrick, 1990)'
_diffrn_ambient_temperature 293(2)
_diffrn_measurement_device 'Enraf-Nonius CAD-4L 4-circle'
_diffrn_measurement_method \w
_diffrn_radiation_monochromator graphite
_diffrn_radiation_source 'fine-focus sealed tube'
_diffrn_radiation_type MoK\a
_diffrn_radiation_wavelength 0.70930
_diffrn_reflns_av_R_equivalents 0.0255
_diffrn_reflns_av_sigmaI/netI 0.0506
_diffrn_reflns_limit_h_max 34
_diffrn_reflns_limit_h_min -34
_diffrn_reflns_limit_k_max 14
_diffrn_reflns_limit_k_min 0
_diffrn_reflns_limit_l_max 0
_diffrn_reflns_limit_l_min -22
_diffrn_reflns_number 6087
_diffrn_reflns_theta_max 29.90
_diffrn_reflns_theta_min 2.09
_diffrn_standards_decay_% 0
_diffrn_standards_interval_time 120
_diffrn_standards_number 2
_exptl_absorpt_coefficient_mu 1.457
_exptl_absorpt_correction_type none
_exptl_crystal_colour Colourless
_exptl_crystal_density_diffrn 1.488
_exptl_crystal_density_meas 1.44(2)
_exptl_crystal_density_method flotation
_exptl_crystal_description 'pseudohexagonal prism'
_exptl_crystal_F_000 1888
_exptl_crystal_size_max 0.55
_exptl_crystal_size_mid 0.42
_exptl_crystal_size_min 0.22
_refine_diff_density_max 0.318
_refine_diff_density_min -0.482
_refine_ls_abs_structure_details 'Flack H D (1983), Acta Cryst. A39, 876-881'
_refine_ls_abs_structure_Flack -0.004(12)
_refine_ls_extinction_method none
_refine_ls_goodness_of_fit_all 0.955
_refine_ls_goodness_of_fit_obs 1.075
_refine_ls_hydrogen_treatment ' xyz and common U for H(N), common U only for H(C)'
_refine_ls_matrix_type full
_refine_ls_number_parameters 273
_refine_ls_number_reflns 3090
_refine_ls_number_restraints 1
_refine_ls_restrained_S_all 0.955
_refine_ls_restrained_S_obs 1.075
_refine_ls_R_factor_all 0.0517
_refine_ls_R_factor_obs 0.0286
_refine_ls_shift/esd_max -0.041
_refine_ls_shift/esd_mean 0.005
_refine_ls_structure_factor_coef Fsqd
_refine_ls_weighting_scheme
;calc w = 1/[\s^2^(F~o~^2^) + (0.037P)^2^] where
P = (F~o~^2^ + 2F~c~^2^)/3
;
_refine_ls_wR_factor_all 0.0728
_refine_ls_wR_factor_obs 0.0664
_reflns_number_observed 2118
_reflns_number_total 3090
_reflns_observed_criterion >2sigma(I)
_cod_data_source_file ka1071.cif
_cod_data_source_block znall
_cod_depositor_comments
;
The following automatic conversions were performed:

'_symmetry_cell_setting' value 'Orthorhombic' changed to
'orthorhombic' according to
/home/saulius/struct/CIF-dictionaries/cif_core.dic dictionary named
'cif_core.dic' version 2.4.1 from 2010-06-29.

Automatic conversion script
Id: cif_fix_values 1715 2011-07-08 13:25:40Z adriana 
;
_cod_database_code 2003268

loop_
_symmetry_equiv_pos_as_xyz
'x, y, z'
'-x, -y, z'
'-x, y, z+1/2'
'x, -y, z+1/2'
'x+1/2, y+1/2, z'
'-x+1/2, -y+1/2, z'
'-x+1/2, y+1/2, z+1/2'
'x+1/2, -y+1/2, z+1/2'

loop_
_atom_site_aniso_label
_atom_site_aniso_U_11
_atom_site_aniso_U_12
_atom_site_aniso_U_13
_atom_site_aniso_U_22
_atom_site_aniso_U_23
_atom_site_aniso_U_33
Zn1 0.0353(2) -0.0060(2) 0.000 0.0482(3) 0.000 0.0429(2)
Zn2 0.0369(2) -0.0076(2) 0.000 0.0479(3) 0.000 0.0512(3)
S1 0.0398(5) -0.0086(5) -0.0006(4) 0.0795(7) 0.0371(6) 0.0733(7)
S2 0.0459(5) -0.0072(4) 0.0011(4) 0.0596(5) 0.0194(5) 0.0691(6)
O11 0.0442(13) -0.0066(11) 0.0015(11) 0.0519(14) 0.0082(12) 0.0472(13)
O21 0.0424(13) -0.0056(11) 0.0003(11) 0.0512(14) -0.0144(13) 0.061(2)
O12 0.0376(13) 0.0027(14) -0.0070(14) 0.083(2) 0.015(2) 0.084(2)
O22 0.0415(14) -0.0068(13) 0.0086(14) 0.076(2) -0.014(2) 0.076(2)
N11 0.038(2) -0.002(2) 0.002(2) 0.060(2) 0.017(2) 0.063(2)
N12 0.051(2) 0.005(2) -0.003(2) 0.061(2) 0.013(2) 0.062(2)
N21 0.036(2) -0.004(2) -0.005(2) 0.062(2) 0.018(2) 0.072(2)
N22 0.048(2) 0.008(2) 0.001(2) 0.055(2) 0.004(2) 0.052(2)
C1 0.037(2) 0.0016(14) 0.0003(13) 0.044(2) -0.0038(15) 0.040(2)
C11 0.045(2) 0.0050(13) 0.0061(14) 0.039(2) -0.0001(14) 0.044(2)
C13 0.070(3) 0.002(2) -0.004(2) 0.058(2) 0.010(2) 0.059(2)
C14 0.102(4) -0.012(3) -0.007(3) 0.057(3) 0.019(2) 0.060(3)
C15 0.096(4) -0.041(3) 0.005(3) 0.071(3) 0.006(2) 0.056(2)
C16 0.065(3) -0.028(2) 0.006(2) 0.071(3) -0.001(2) 0.071(3)
C17 0.052(2) -0.012(2) -0.002(2) 0.052(2) 0.001(2) 0.056(2)
C12 0.050(2) -0.000(2) 0.0031(15) 0.040(2) -0.0025(14) 0.038(2)
C2 0.047(2) 0.0015(15) 0.0047(15) 0.047(2) -0.006(2) 0.038(2)
C21 0.033(2) 0.0000(13) -0.0038(13) 0.047(2) 0.0003(15) 0.050(2)
C23 0.046(2) -0.006(2) 0.000(2) 0.054(2) -0.003(2) 0.056(2)
C24 0.052(2) -0.022(2) 0.000(2) 0.077(3) 0.009(2) 0.064(2)
C25 0.089(3) -0.032(2) -0.008(2) 0.057(2) 0.003(2) 0.059(2)
C26 0.105(4) -0.008(2) -0.011(3) 0.046(2) -0.011(2) 0.057(3)
C27 0.060(2) -0.000(2) 0.000(2) 0.052(2) -0.005(2) 0.049(2)
C22 0.046(2) -0.0059(15) -0.003(2) 0.041(2) 0.0029(14) 0.040(2)

loop_
_atom_site_label
_atom_site_occupancy
_atom_site_fract_x
_atom_site_fract_y
_atom_site_fract_z
_atom_site_U_iso_or_equiv
_atom_site_thermal_displace_type
_atom_site_calc_flag
_atom_site_refinement_flags
_atom_site_type_symbol
Zn1 1 0.0000 0.0000 0.25113(3) 0.04212(12) Uani d S Zn
Zn2 1 0.2500 -0.2500 0.15561(3) 0.04530(13) Uani d S Zn
S1 1 0.04630(4) -0.14165(12) 0.34240(7) 0.0642(3) Uani d . S
S2 1 0.20469(4) -0.09755(10) 0.07153(7) 0.0582(3) Uani d . S
O11 1 0.05627(10) 0.0986(2) 0.1927(2) 0.0478(6) Uani d . O
O21 1 0.30720(10) -0.1515(3) 0.2116(2) 0.0514(6) Uani d . O
O12 1 -0.00445(11) 0.1701(3) 0.1021(2) 0.0681(8) Uani d . O
O22 1 0.24763(11) -0.0808(3) 0.3050(2) 0.0647(8) Uani d . O
N11 1 0.1366(2) -0.0314(4) 0.2845(3) 0.0535(9) Uani d . N
H111 1 0.1163(21) 0.0029(46) 0.2440(34) 0.068(8) Uiso d . H
H112 1 0.1729(20) -0.0370(44) 0.2778(30) 0.068(8) Uiso d . H
N12 1 0.1472(2) -0.1823(4) 0.3852(3) 0.0579(10) Uani d . N
H121 1 0.1811(19) -0.1996(50) 0.3826(32) 0.068(8) Uiso d . H
H122 1 0.1334(21) -0.2357(47) 0.4201(31) 0.068(8) Uiso d . H
N21 1 0.1147(2) -0.2254(4) 0.1134(3) 0.0568(10) Uani d . N
H211 1 0.1326(16) -0.2696(36) 0.1424(27) 0.037(5) Uiso d . H
H212 1 0.0813(17) -0.2376(35) 0.1107(24) 0.037(5) Uiso d . H
N22 1 0.1041(2) -0.0546(4) 0.0277(3) 0.0518(9) Uani d . N
H221 1 0.1170(15) 0.0091(36) 0.0055(28) 0.037(5) Uiso d . H
H222 1 0.0759(16) -0.0807(35) 0.0324(24) 0.037(5) Uiso d . H
C1 1 0.11456(14) -0.1162(3) 0.3347(2) 0.0407(7) Uani d . C
C11 1 0.04148(14) 0.1718(3) 0.1327(2) 0.0427(7) Uani d . C
C13 1 0.0677(2) 0.3598(4) 0.0454(3) 0.0621(10) Uani d . C
H13 1 0.0318(2) 0.3662(4) 0.0280(3) 0.080(7) Uiso calc R H
C14 1 0.1056(3) 0.4478(5) 0.0168(3) 0.073(2) Uani d . C
H14 1 0.0945(3) 0.5146(5) -0.0175(3) 0.080(7) Uiso calc R H
C15 1 0.1589(2) 0.4362(5) 0.0390(3) 0.0744(14) Uani d . C
H15 1 0.1843(2) 0.4939(5) 0.0188(3) 0.080(7) Uiso calc R H
C16 1 0.1743(2) 0.3415(5) 0.0899(3) 0.0689(12) Uani d . C
H16 1 0.2108(2) 0.3343(5) 0.1045(3) 0.080(7) Uiso calc R H
C17 1 0.1375(2) 0.2528(4) 0.1219(3) 0.0532(10) Uani d . C
H17 1 0.1492(2) 0.1883(4) 0.1576(3) 0.080(7) Uiso calc R H
C12 1 0.0832(2) 0.2626(3) 0.0995(2) 0.0427(8) Uani d . C
C2 1 0.13647(15) -0.1309(3) 0.0719(2) 0.0440(7) Uani d . C
C21 1 0.29278(13) -0.0767(3) 0.2716(2) 0.0436(8) Uani d . C
C23 1 0.3880(2) 0.0100(5) 0.2803(3) 0.0522(10) Uani d . C
H23 1 0.4004(2) -0.0590(5) 0.2491(3) 0.083(7) Uiso calc R H
C24 1 0.4239(2) 0.1025(5) 0.3065(3) 0.0645(11) Uani d . C
H24 1 0.4606(2) 0.0957(5) 0.2935(3) 0.083(7) Uiso calc R H
C25 1 0.4051(2) 0.2046(4) 0.3520(3) 0.0685(12) Uani d . C
H25 1 0.4294(2) 0.2665(4) 0.3699(3) 0.083(7) Uiso calc R H
C26 1 0.3510(3) 0.2163(5) 0.3714(4) 0.069(2) Uani d . C
H26 1 0.3386(3) 0.2868(5) 0.4010(4) 0.083(7) Uiso calc R H
C27 1 0.3150(2) 0.1229(4) 0.3466(3) 0.0539(9) Uani d . C
H27 1 0.2786(2) 0.1291(4) 0.3609(3) 0.083(7) Uiso calc R H
C22 1 0.3336(2) 0.0200(4) 0.3003(2) 0.0424(8) Uani d . C

loop_
_atom_type_symbol
_atom_type_description
_atom_type_scat_source
_atom_type_scat_dispersion_real
_atom_type_scat_dispersion_imag
C C 'International Tables Vol C Tables 4.2.6.8 and 6.1.1.4' 0.0033 0.001
H H 'International Tables Vol C Tables 4.2.6.8 and 6.1.1.4' 0.0000 0.000
N N 'International Tables Vol C Tables 4.2.6.8 and 6.1.1.4' 0.0061 0.003
O O 'International Tables Vol C Tables 4.2.6.8 and 6.1.1.4' 0.0106 0.006
S S 'International Tables Vol C Tables 4.2.6.8 and 6.1.1.4' 0.1246 0.123
Zn Zn 'International Tables Vol C Tables 4.2.6.8 and 6.1.1.4' 0.2839 1.4

loop_
_geom_angle_atom_site_label_1
_geom_angle_atom_site_label_2
_geom_angle_atom_site_label_3
_geom_angle_site_symmetry_1
_geom_angle_site_symmetry_3
_geom_angle
_geom_angle_publ_flag
O11 Zn1 O11 2 . 124.2(2) yes
O11 Zn1 S1 2 2 106.18(8) ?
O11 Zn1 S1 . 2 106.79(8) ?
O11 Zn1 S1 2 . 106.79(8) yes
O11 Zn1 S1 . . 106.18(8) yes
S1 Zn1 S1 2 . 105.34(7) yes
O21 Zn2 O21 6_545 . 126.6(2) yes
O21 Zn2 S2 6_545 6_545 103.25(9) ?
O21 Zn2 S2 . 6_545 105.85(8) ?
O21 Zn2 S2 6_545 . 105.86(8) yes
O21 Zn2 S2 . . 103.25(9) yes
S2 Zn2 S2 6_545 . 112.00(6) yes
C1 S1 Zn1 . . 109.42(12) yes
C2 S2 Zn2 . . 108.73(13) yes
C11 O11 Zn1 . . 117.8(2) yes
C21 O21 Zn2 . . 117.3(2) yes
C1 N11 H111 . . 119.(3) ?
C1 N11 H112 . . 116.(3) ?
H111 N11 H112 . . 120.(5) ?
C1 N12 H121 . . 133.(4) ?
C1 N12 H122 . . 119.(4) ?
H121 N12 H122 . . 106.(5) ?
C2 N21 H211 . . 121.(3) ?
C2 N21 H212 . . 120.(3) ?
H211 N21 H212 . . 119.(4) ?
C2 N22 H221 . . 119.(3) ?
C2 N22 H222 . . 106.(3) ?
H221 N22 H222 . . 135.(4) ?
N11 C1 N12 . . 117.9(4) yes
N11 C1 S1 . . 123.9(3) yes
N12 C1 S1 . . 118.2(3) yes
O12 C11 O11 . . 123.0(3) yes
O12 C11 C12 . . 120.3(3) yes
O11 C11 C12 . . 116.7(3) yes
C14 C13 C12 . . 120.6(5) ?
C14 C13 H13 . . 119.7(3) ?
C12 C13 H13 . . 119.7(3) ?
C15 C14 C13 . . 120.2(5) ?
C15 C14 H14 . . 119.9(3) ?
C13 C14 H14 . . 119.9(3) ?
C16 C15 C14 . . 119.6(5) ?
C16 C15 H15 . . 120.2(3) ?
C14 C15 H15 . . 120.2(3) ?
C15 C16 C17 . . 122.1(5) ?
C15 C16 H16 . . 119.0(3) ?
C17 C16 H16 . . 119.0(3) ?
C12 C17 C16 . . 119.1(4) ?
C12 C17 H17 . . 120.5(2) ?
C16 C17 H17 . . 120.5(3) ?
C17 C12 C13 . . 118.4(4) ?
C17 C12 C11 . . 121.7(3) ?
C13 C12 C11 . . 119.9(4) ?
N21 C2 N22 . . 118.5(4) yes
N21 C2 S2 . . 124.0(3) yes
N22 C2 S2 . . 117.5(3) yes
O22 C21 O21 . . 122.9(3) yes
O22 C21 C22 . . 120.0(4) yes
O21 C21 C22 . . 117.1(3) yes
C22 C23 C24 . . 120.0(4) ?
C22 C23 H23 . . 120.0(3) ?
C24 C23 H23 . . 120.0(3) ?
C25 C24 C23 . . 119.6(4) ?
C25 C24 H24 . . 120.2(3) ?
C23 C24 H24 . . 120.2(3) ?
C26 C25 C24 . . 120.8(4) ?
C26 C25 H25 . . 119.6(3) ?
C24 C25 H25 . . 119.6(3) ?
C25 C26 C27 . . 119.7(5) ?
C25 C26 H26 . . 120.1(3) ?
C27 C26 H26 . . 120.1(3) ?
C26 C27 C22 . . 119.8(5) ?
C26 C27 H27 . . 120.1(3) ?
C22 C27 H27 . . 120.1(2) ?
C23 C22 C27 . . 120.1(4) ?
C23 C22 C21 . . 121.9(4) ?
C27 C22 C21 . . 118.0(4) ?

loop_
_geom_bond_atom_site_label_1
_geom_bond_atom_site_label_2
_geom_bond_site_symmetry_2
_geom_bond_distance
_geom_bond_publ_flag
Zn1 O11 2 1.964(2) ?
Zn1 O11 . 1.964(2) yes
Zn1 S1 2 2.3686(11) ?
Zn1 S1 . 2.3686(11) yes
Zn2 O21 6_545 1.963(2) ?
Zn2 O21 . 1.963(2) yes
Zn2 S2 6_545 2.3659(11) ?
Zn2 S2 . 2.3659(11) yes
S1 C1 . 1.710(4) yes
S2 C2 . 1.719(4) yes
O11 C11 . 1.275(4) yes
O21 C21 . 1.281(4) yes
O12 C11 . 1.231(4) yes
O22 C21 . 1.232(4) yes
N11 C1 . 1.312(5) yes
N11 H111 . 0.89(5) ?
N11 H112 . 0.91(5) ?
N12 C1 . 1.330(5) yes
N12 H121 . 0.86(5) ?
N12 H122 . 0.86(5) ?
N21 C2 . 1.309(5) yes
N21 H211 . 0.79(4) ?
N21 H212 . 0.84(4) ?
N22 C2 . 1.331(5) yes
N22 H221 . 0.82(4) ?
N22 H222 . 0.75(4) ?
C11 C12 . 1.500(5) yes
C13 C14 . 1.393(7) ?
C13 C12 . 1.389(5) ?
C13 H13 . 0.93 ?
C14 C15 . 1.366(8) ?
C14 H14 . 0.93 ?
C15 C16 . 1.338(7) ?
C15 H15 . 0.93 ?
C16 C17 . 1.400(6) ?
C16 H16 . 0.93 ?
C17 C12 . 1.389(6) ?
C17 H17 . 0.93 ?
C21 C22 . 1.505(5) yes
C23 C22 . 1.383(6) ?
C23 C24 . 1.383(6) ?
C23 H23 . 0.93 ?
C24 C25 . 1.377(7) ?
C24 H24 . 0.93 ?
C25 C26 . 1.375(8) ?
C25 H25 . 0.93 ?
C26 C27 . 1.384(7) ?
C26 H26 . 0.93 ?
C27 C22 . 1.386(6) ?
C27 H27 . 0.93 ?

loop_
_geom_torsion_atom_site_label_1
_geom_torsion_atom_site_label_2
_geom_torsion_atom_site_label_3
_geom_torsion_atom_site_label_4
_geom_torsion_site_symmetry_1
_geom_torsion
O11 Zn1 S1 C1 2 136.07(15)
O11 Zn1 S1 C1 . 1.7(2)
S1 Zn1 S1 C1 2 -111.30(14)
O21 Zn2 S2 C2 6_545 -8.4(2)
O21 Zn2 S2 C2 . -143.12(15)
S2 Zn2 S2 C2 6_545 103.44(13)
O11 Zn1 O11 C11 2 48.0(2)
S1 Zn1 O11 C11 2 -75.8(3)
S1 Zn1 O11 C11 . 172.1(2)
O21 Zn2 O21 C21 6_545 -48.1(2)
S2 Zn2 O21 C21 6_545 -168.6(2)
S2 Zn2 O21 C21 . 73.5(3)
Zn1 S1 C1 N11 . -0.7(4)
Zn1 S1 C1 N12 . 176.2(3)
Zn1 O11 C11 O12 . -10.5(5)
Zn1 O11 C11 C12 . 169.5(2)
C12 C13 C14 C15 . 2.8(8)
C13 C14 C15 C16 . -1.5(8)
C14 C15 C16 C17 . -0.2(8)
C15 C16 C17 C12 . 0.6(7)
C16 C17 C12 C13 . 0.6(6)
C16 C17 C12 C11 . -179.1(4)
C14 C13 C12 C17 . -2.3(6)
C14 C13 C12 C11 . 177.4(4)
O12 C11 C12 C17 . -168.8(4)
O11 C11 C12 C17 . 11.2(5)
O12 C11 C12 C13 . 11.5(5)
O11 C11 C12 C13 . -168.5(3)
Zn2 S2 C2 N21 . 0.6(4)
Zn2 S2 C2 N22 . 179.9(3)
Zn2 O21 C21 O22 . 13.4(5)
Zn2 O21 C21 C22 . -166.0(2)
C22 C23 C24 C25 . -0.5(7)
C23 C24 C25 C26 . -0.4(7)
C24 C25 C26 C27 . 1.6(8)
C25 C26 C27 C22 . -1.9(7)
C24 C23 C22 C27 . 0.1(6)
C24 C23 C22 C21 . 178.7(4)
C26 C27 C22 C23 . 1.1(6)
C26 C27 C22 C21 . -177.5(4)
O22 C21 C22 C23 . 164.2(4)
O21 C21 C22 C23 . -16.3(5)
O22 C21 C22 C27 . -17.2(6)
O21 C21 C22 C27 . 162.2(3)
